data_2011452
loop_
_publ_author_name
'Willett, Roger D.'
'Haddad, Salim F.'

_publ_section_title
;
 Bis[4-(dimethylamino)pyridinium] hexachlorostannate(IV)
;
_journal_issue 10
_journal_name_full 'Acta Crystallographica Section C'
_journal_page_first e438
_journal_page_last e438
_journal_paper_doi 10.1107/S0108270100012129
_journal_volume 56
_journal_year 2000
_chemical_formula_iupac '(C7 H11 N2)2 [Sn1 Cl6]'
_chemical_formula_moiety '2C7 H11 N2 1+, Sn1 Cl6 2-'
_chemical_formula_sum 'C14 H22 Cl6 N4 Sn'
_chemical_formula_weight 577.74
_chemical_name_common (4-DMAP)2[SnCl6]
_chemical_name_systematic
;
4-Dimethylaminopyridinium hexachlorostanate
;
_space_group_IT_number 14
_symmetry_cell_setting monoclinic
_symmetry_space_group_name_Hall '-P 2ybc'
_symmetry_space_group_name_H-M 'P 1 21/c 1'
_cell_angle_alpha 90.00
_cell_angle_beta 106.92(3)
_cell_angle_gamma 90.00
_cell_formula_units_Z 2
_cell_length_a 8.3328(17)
_cell_length_b 11.680(2)
_cell_length_c 11.724(2)
_cell_measurement_reflns_used 4787
_cell_measurement_temperature 293(2)
_cell_measurement_theta_max 28.19
_cell_measurement_theta_min 1.98
_cell_volume 1091.7(4)
_computing_cell_refinement 'SAINT (Bruker, 1996)'
_computing_data_collection 'SMART (Bruker, 1996)'
_computing_data_reduction SAINT
_computing_publication_material SHELXL97
_computing_structure_refinement 'SHELXL97 (Sheldrick, 1997)'
_computing_structure_solution 'SHELXS97 (Sheldrick, 1997)'
_diffrn_ambient_temperature 293(2)
_diffrn_measured_fraction_theta_full .995
_diffrn_measured_fraction_theta_max .995
_diffrn_measurement_device_type 'Siemens SMART 1000'
_diffrn_measurement_method \w
_diffrn_radiation_monochromator graphite
_diffrn_radiation_source 'normal-focus sealed tube'
_diffrn_radiation_type MoK\a
_diffrn_radiation_wavelength .71073
_diffrn_reflns_av_R_equivalents .035
_diffrn_reflns_av_sigmaI/netI .0281
_diffrn_reflns_limit_h_max 9
_diffrn_reflns_limit_h_min -5
_diffrn_reflns_limit_k_max 12
_diffrn_reflns_limit_k_min -13
_diffrn_reflns_limit_l_max 13
_diffrn_reflns_limit_l_min -13
_diffrn_reflns_number 5296
_diffrn_reflns_theta_full 24.71
_diffrn_reflns_theta_max 24.71
_diffrn_reflns_theta_min 2.52
_diffrn_standards_decay_% 2.4
_diffrn_standards_interval_time 'beginning and end'
_diffrn_standards_number '50 frames'
_exptl_absorpt_coefficient_mu 1.911
_exptl_absorpt_correction_T_max .751
_exptl_absorpt_correction_T_min .528
_exptl_absorpt_correction_type multi-scan
_exptl_absorpt_process_details '(SADABS; Bruker, 1996)'
_exptl_crystal_colour Colourless
_exptl_crystal_density_diffrn 1.758
_exptl_crystal_density_method 'not measured'
_exptl_crystal_description Parallelepiped
_exptl_crystal_F_000 572
_exptl_crystal_size_max .4
_exptl_crystal_size_mid .2
_exptl_crystal_size_min .15
_refine_diff_density_max .317
_refine_diff_density_min -.341
_refine_ls_extinction_coef .0036(6)
_refine_ls_extinction_method SHELXL97
_refine_ls_goodness_of_fit_ref 1.186
_refine_ls_hydrogen_treatment refall
_refine_ls_matrix_type full
_refine_ls_number_parameters 162
_refine_ls_number_reflns 1854
_refine_ls_number_restraints 0
_refine_ls_restrained_S_all 1.186
_refine_ls_R_factor_all .032
_refine_ls_R_factor_gt .025
_refine_ls_shift/su_max .001
_refine_ls_shift/su_mean <0.001
_refine_ls_structure_factor_coef Fsqd
_refine_ls_weighting_details 'calc w = 1/[\s^2^(Fo^2^)+(0.0309P)^2^+0.2141P] where P = (Fo^2^+2Fc^2^)/3'
_refine_ls_weighting_scheme calc
_refine_ls_wR_factor_ref .065
_reflns_number_gt 1629
_reflns_number_total 1854
_reflns_threshold_expression I>2\s(I)
_cod_data_source_file qa0379.cif
_cod_data_source_block I
_cod_depositor_comments
;
The following automatic conversions were performed:
'_symmetry_cell_setting' value 'Monoclinic' changed to 'monoclinic'
according to '/home/saulius/struct/CIF-dictionaries/cif_core.dic'
dictionary named 'cif_core.dic' version 2.4.1 from 2010-06-29.

Automatic conversion script
Id: cif_fix_enum 1527 2010-12-29 10:47:43Z saulius 

The following automatic conversions were performed:

'_symmetry_cell_setting' value 'Monoclinic' changed to 'monoclinic'
according to /home/saulius/struct/CIF-dictionaries/cif_core.dic
dictionary named 'cif_core.dic' version 2.4.1 from 2010-06-29.

Automatic conversion script
Id: cif_fix_values 1715 2011-07-08 13:25:40Z adriana 
;
_cod_original_sg_symbol_H-M 'P 21/c'
_cod_original_formula_sum 'C14 H22 Cl6 N4 Sn1'
_cod_database_code 2011452

loop_
_symmetry_equiv_pos_as_xyz
'x, y, z'
'-x, y+1/2, -z+1/2'
'-x, -y, -z'
'x, -y+1/2, z+1/2'

loop_
_atom_site_label
_atom_site_fract_x
_atom_site_fract_y
_atom_site_fract_z
_atom_site_U_iso_or_equiv
_atom_site_adp_type
_atom_site_calc_flag
_atom_site_refinement_flags
_atom_site_occupancy
_atom_site_disorder_assembly
_atom_site_disorder_group
_atom_site_type_symbol
Sn .5000 .5000 .0000 .03134(14) Uani d SP .989(2) . . Sn
Cl1 .50471(12) .63254(7) .16141(7) .0573(3) Uani d . 1 . . Cl
Cl2 .58090(12) .34573(7) .14365(7) .0564(3) Uani d . 1 . . Cl
Cl3 .79094(11) .54174(10) .02168(9) .0663(3) Uani d . 1 . . Cl
N1 .9065(3) .3422(2) .5524(2) .0489(7) Uani d . 1 . . N
C1 .8195(4) .4351(3) .5633(2) .0391(7) Uani d . 1 . . C
N2 .6484(4) .6321(3) .5846(4) .0643(9) Uani d . 1 . . N
C2 .8081(5) .4737(3) .6747(3) .0528(9) Uani d . 1 . . C
C4 .6528(5) .5979(3) .4765(4) .0578(9) Uani d . 1 . . C
C5 .7331(4) .5015(3) .4624(3) .0461(8) Uani d . 1 . . C
C3 .7220(5) .5714(4) .6811(4) .0623(11) Uani d . 1 . . C
C6 .9064(6) .2969(4) .4362(4) .0626(11) Uani d . 1 . . C
C7 1.0031(7) .2747(5) .6545(5) .0742(13) Uani d . 1 . . C
H6A .945(7) .351(5) .397(5) .13(2) Uiso d . 1 . . H
H4 .593(4) .645(3) .417(3) .056(10) Uiso d . 1 . . H
H2 .870(5) .432(3) .737(3) .066(12) Uiso d . 1 . . H
H7B 1.045(6) .331(5) .712(4) .11(2) Uiso d . 1 . . H
H7A .924(6) .244(4) .686(4) .094(16) Uiso d . 1 . . H
H5 .731(4) .483(3) .388(4) .050(10) Uiso d . 1 . . H
H6C .803(6) .272(4) .387(4) .081(13) Uiso d . 1 . . H
H3 .709(5) .590(4) .756(4) .088(13) Uiso d . 1 . . H
H2' .594(5) .691(3) .589(3) .068(12) Uiso d . 1 . . H
H6B .974(7) .242(5) .453(5) .12(2) Uiso d . 1 . . H
H7C 1.098(7) .249(5) .634(5) .13(2) Uiso d . 1 . . H

loop_
_atom_site_aniso_label
_atom_site_aniso_U_11
_atom_site_aniso_U_22
_atom_site_aniso_U_33
_atom_site_aniso_U_12
_atom_site_aniso_U_13
_atom_site_aniso_U_23
Sn .0338(2) .03110(19) .02929(18) -.00423(11) .00937(12) .00026(10)
Cl1 .0886(7) .0444(5) .0451(5) -.0089(4) .0290(4) -.0106(4)
Cl2 .0752(6) .0434(5) .0438(5) -.0007(4) .0063(4) .0124(4)
Cl3 .0401(5) .0851(7) .0745(6) -.0151(5) .0178(4) .0008(5)
N1 .0483(16) .0497(17) .0455(15) .0081(13) .0084(12) .0054(12)
C1 .0375(16) .0409(18) .0381(16) -.0046(13) .0098(13) .0011(13)
N2 .055(2) .0481(19) .094(3) -.0010(15) .0294(18) -.0173(19)
C2 .054(2) .061(2) .045(2) -.0087(18) .0160(17) -.0010(17)
C4 .051(2) .050(2) .067(2) .0057(17) .0093(18) .0063(19)
C5 .048(2) .049(2) .0391(18) .0004(15) .0090(14) .0025(15)
C3 .061(2) .074(3) .059(2) -.021(2) .028(2) -.025(2)
C6 .063(3) .060(3) .062(2) .007(2) .013(2) -.013(2)
C7 .072(3) .074(3) .071(3) .018(2) .013(3) .027(3)

loop_
_atom_type_symbol
_atom_type_description
_atom_type_scat_dispersion_real
_atom_type_scat_dispersion_imag
_atom_type_scat_source
C C .0033 .0016 'International Tables Vol C Tables 4.2.6.8 and 6.1.1.4'
H H .0000 .0000 'International Tables Vol C Tables 4.2.6.8 and 6.1.1.4'
N N .0061 .0033 'International Tables Vol C Tables 4.2.6.8 and 6.1.1.4'
Cl Cl .1484 .1585 'International Tables Vol C Tables 4.2.6.8 and 6.1.1.4'
Sn Sn -.6537 1.4246 'International Tables Vol C Tables 4.2.6.8 and 6.1.1.4'

loop_
_geom_angle_atom_site_label_1
_geom_angle_atom_site_label_2
_geom_angle_atom_site_label_3
_geom_angle_site_symmetry_1
_geom_angle_site_symmetry_3
_geom_angle
Cl3 Sn Cl3 3_665 . 180.00(5)
Cl3 Sn Cl2 3_665 . 89.47(4)
Cl3 Sn Cl2 . . 90.53(4)
Cl3 Sn Cl2 3_665 3_665 90.53(4)
Cl3 Sn Cl2 . 3_665 89.47(4)
Cl2 Sn Cl2 . 3_665 180.00(3)
Cl3 Sn Cl1 3_665 3_665 90.07(4)
Cl3 Sn Cl1 . 3_665 89.93(4)
Cl2 Sn Cl1 . 3_665 90.33(3)
Cl2 Sn Cl1 3_665 3_665 89.67(3)
Cl3 Sn Cl1 3_665 . 89.93(4)
Cl3 Sn Cl1 . . 90.07(4)
Cl2 Sn Cl1 . . 89.67(3)
Cl2 Sn Cl1 3_665 . 90.33(3)
Cl1 Sn Cl1 3_665 . 180.00(2)
C1 N1 C6 . . 122.2(3)
C1 N1 C7 . . 123.1(3)
C6 N1 C7 . . 114.7(4)
N1 C1 C2 . . 122.3(3)
N1 C1 C5 . . 121.5(3)
C2 C1 C5 . . 116.2(3)
C3 N2 C4 . . 121.0(4)
C3 C2 C1 . . 119.8(4)
N2 C4 C5 . . 121.2(4)
C4 C5 C1 . . 120.3(3)
N2 C3 C2 . . 121.4(4)

loop_
_geom_bond_atom_site_label_1
_geom_bond_atom_site_label_2
_geom_bond_site_symmetry_2
_geom_bond_distance
_geom_bond_publ_flag
Sn Cl3 3_665 2.4127(10) ?
Sn Cl3 . 2.4127(10) ?
Sn Cl2 . 2.4242(9) ?
Sn Cl2 3_665 2.4242(9) ?
Sn Cl1 3_665 2.4364(8) ?
Sn Cl1 . 2.4364(8) ?
N1 C1 . 1.331(4) ?
N1 C6 . 1.461(5) ?
N1 C7 . 1.464(5) ?
C1 C2 . 1.411(4) ?
C1 C5 . 1.423(4) ?
N2 C3 . 1.325(5) ?
N2 C4 . 1.340(5) ?
C2 C3 . 1.362(6) ?
C4 C5 . 1.344(5) ?

loop_
_geom_torsion_atom_site_label_1
_geom_torsion_atom_site_label_2
_geom_torsion_atom_site_label_3
_geom_torsion_atom_site_label_4
_geom_torsion
C6 N1 C1 C2 174.7(4)
C7 N1 C1 C2 -2.5(5)
C6 N1 C1 C5 -5.6(5)
C7 N1 C1 C5 177.2(4)
N1 C1 C2 C3 177.9(3)
C5 C1 C2 C3 -1.8(5)
C3 N2 C4 C5 -.6(6)
N2 C4 C5 C1 -1.8(5)
N1 C1 C5 C4 -176.8(3)
C2 C1 C5 C4 2.9(5)
C4 N2 C3 C2 1.6(6)
C1 C2 C3 N2 -.3(6)
